data_7718855
loop_
_publ_author_name
'Jana, Narayan Ch'
'&#x10c;i&#x17e;m&#xe1;r, Erik'
'Brand&#xe3;o, Paula'
'Pramanik, Kuheli'
'Panja, Anangamohan'

_publ_section_title
;
 Experimental and theoretical insights into magnetic exchange and
 anisotropy in multinuclear cobalt complexes displaying slow relaxation.
;
_journal_issue 26
_journal_name_full 'Dalton transactions (Cambridge, England : 2003)'
_journal_page_first 10403
_journal_page_last 10415
_journal_paper_doi 10.1039/d5dt01197c
_journal_volume 54
_journal_year 2025
_chemical_formula_moiety 'C96 H90 Co7 N6 O18, 2(N O3)'
_chemical_formula_sum 'C96 H90 Co7 N8 O24'
_chemical_formula_weight 2152.26
_space_group_crystal_system trigonal
_space_group_IT_number 148
_space_group_name_Hall '-R 3'
_space_group_name_H-M_alt 'R -3 :H'
_atom_sites_solution_hydrogens geom
_audit_creation_date 2024-11-27
_audit_creation_method
;
Olex2 1.5
(compiled 2024.02.16 svn.r378c4104 for OlexSys, GUI svn.r6928)
;
_audit_update_record
;
2025-05-18 deposited with the CCDC.	2025-06-10 downloaded from the CCDC.
;
_cell_angle_alpha 90
_cell_angle_beta 90
_cell_angle_gamma 120
_cell_formula_units_Z 3
_cell_length_a 27.8412(8)
_cell_length_b 27.8412(8)
_cell_length_c 10.6569(2)
_cell_measurement_reflns_used 502
_cell_measurement_temperature 150(2)
_cell_measurement_theta_max 25.10
_cell_measurement_theta_min 2.99
_cell_volume 7153.8(3)
_computing_molecular_graphics 'Olex2 1.5 (Dolomanov et al., 2009)'
_computing_publication_material 'Olex2 1.5 (Dolomanov et al., 2009)'
_computing_structure_refinement 'SHELXL 2018/3 (Sheldrick, 2015)'
_computing_structure_solution 'SHELXT 2014/5 (Sheldrick, 2014)'
_diffrn_ambient_temperature 150.05
_diffrn_measured_fraction_theta_full 0.987
_diffrn_measured_fraction_theta_max 0.987
_diffrn_measurement_device_type ccd
_diffrn_radiation_type MoK\a
_diffrn_radiation_wavelength 0.71073
_diffrn_reflns_av_R_equivalents 0.0420
_diffrn_reflns_av_unetI/netI 0.0196
_diffrn_reflns_Laue_measured_fraction_full 0.987
_diffrn_reflns_Laue_measured_fraction_max 0.987
_diffrn_reflns_limit_h_max 33
_diffrn_reflns_limit_h_min -33
_diffrn_reflns_limit_k_max 33
_diffrn_reflns_limit_k_min -33
_diffrn_reflns_limit_l_max 12
_diffrn_reflns_limit_l_min -12
_diffrn_reflns_number 28952
_diffrn_reflns_point_group_measured_fraction_full 0.987
_diffrn_reflns_point_group_measured_fraction_max 0.987
_diffrn_reflns_theta_full 25.242
_diffrn_reflns_theta_max 25.344
_diffrn_reflns_theta_min 2.927
_exptl_absorpt_coefficient_mu 1.265
_exptl_absorpt_correction_T_max 0.8025
_exptl_absorpt_correction_T_min 0.6756
_exptl_absorpt_correction_type multi-scan
_exptl_absorpt_process_details sadabs
_exptl_crystal_colour red
_exptl_crystal_colour_primary red
_exptl_crystal_density_diffrn 1.499
_exptl_crystal_description block
_exptl_crystal_F_000 3309
_exptl_crystal_size_max 0.2
_exptl_crystal_size_mid 0.12
_exptl_crystal_size_min 0.04
_refine_diff_density_max 0.773
_refine_diff_density_min -0.508
_refine_diff_density_rms 0.124
_refine_ls_extinction_method none
_refine_ls_goodness_of_fit_ref 1.099
_refine_ls_hydrogen_treatment constr
_refine_ls_matrix_type full
_refine_ls_number_parameters 230
_refine_ls_number_reflns 2871
_refine_ls_number_restraints 48
_refine_ls_restrained_S_all 1.130
_refine_ls_R_factor_all 0.0733
_refine_ls_R_factor_gt 0.0588
_refine_ls_shift/su_max 0.001
_refine_ls_shift/su_mean 0.000
_refine_ls_structure_factor_coef Fsqd
_refine_ls_weighting_details 'w=1/[\s^2^(Fo^2^)+(0.1500P)^2^+16.0694P] where P=(Fo^2^+2Fc^2^)/3'
_refine_ls_weighting_scheme calc
_refine_ls_wR_factor_gt 0.1974
_refine_ls_wR_factor_ref 0.2256
_reflns_Friedel_coverage 0.000
_reflns_number_gt 2301
_reflns_number_total 2871
_reflns_threshold_expression 'I > 2\s(I)'
_cod_data_source_file d5dt01197c2.cif
_cod_data_source_block Complex1_apkp1003
_cod_depositor_comments 'Adding full bibliography for 7718853--7718856.cif.'
_cod_original_cell_volume 7153.8(4)
_cod_original_sg_symbol_H-M 'R -3'
_cod_database_code 7718855
_shelx_shelxl_version_number 2018/3
_shelx_space_group_comment
;
The symmetry employed for this shelxl refinement is uniquely defined
by the following loop, which should always be used as a source of
symmetry information in preference to the above space-group names.
They are only intended as comments.
;
_shelx_estimated_absorpt_t_max 0.951
_shelx_estimated_absorpt_t_min 0.786
_olex2_refinement_description
;
1. Restrained distances
 N2-O4
 1.3 with sigma of 0.02
 N2-O7
 1.3 with sigma of 0.02
 N2-O6
 1.3 with sigma of 0.02
 N2-O7 \\sim N2-O4 \\sim N2-O6
 with sigma of 0.002
2. Uiso/Uaniso restraints and constraints
Uanis(O4) \\sim Ueq, Uanis(O7) \\sim Ueq, Uanis(N2) \\sim Ueq, Uanis(O6) \\sim
Ueq: with sigma of 0.01 and sigma for terminal atoms of 0.02
3. Rigid body (RIGU) restrains
 O4, O7, N2, O6
 with sigma for 1-2 distances of 0.002 and sigma for 1-3 distances of 0.002
4. Others
 Fixed Sof: N2(0.3333) O7(0.3333) O4(0.3333) O6(0.3333)
5.a Secondary CH2 refined with riding coordinates:
 C16(H16A,H16B)
5.b Aromatic/amide H refined with riding coordinates:
 C4(H4), C7(H7), C9(H9), C11(H11), C14(H14), C12(H12), C13(H13)
5.c Idealised Me refined as rotating group:
 C6(H6A,H6B,H6C), C3(H3A,H3B,H3C)
;
_olex2_submission_special_instructions 'No special instructions were received'

loop_
_space_group_symop_operation_xyz
'x, y, z'
'-y, x-y, z'
'-x+y, -x, z'
'x+2/3, y+1/3, z+1/3'
'-y+2/3, x-y+1/3, z+1/3'
'-x+y+2/3, -x+1/3, z+1/3'
'x+1/3, y+2/3, z+2/3'
'-y+1/3, x-y+2/3, z+2/3'
'-x+y+1/3, -x+2/3, z+2/3'
'-x, -y, -z'
'y, -x+y, -z'
'x-y, x, -z'
'-x+2/3, -y+1/3, -z+1/3'
'y+2/3, -x+y+1/3, -z+1/3'
'x-y+2/3, x+1/3, -z+1/3'
'-x+1/3, -y+2/3, -z+2/3'
'y+1/3, -x+y+2/3, -z+2/3'
'x-y+1/3, x+2/3, -z+2/3'

loop_
_atom_site_label
_atom_site_type_symbol
_atom_site_fract_x
_atom_site_fract_y
_atom_site_fract_z
_atom_site_U_iso_or_equiv
_atom_site_adp_type
_atom_site_occupancy
_atom_site_site_symmetry_order
_atom_site_calc_flag
_atom_site_refinement_flags_posn
_atom_site_refinement_flags_adp
_atom_site_refinement_flags_occupancy
_atom_site_disorder_assembly
_atom_site_disorder_group
Co1 Co 0.333333 0.666667 0.166667 0.0576(4) Uani 1 6 d S T P . .
Co2 Co 0.35146(2) 0.56598(2) 0.20477(6) 0.0602(3) Uani 1 1 d . . . . .
O1 O 0.42325(14) 0.60399(13) 0.1038(3) 0.0660(8) Uani 1 1 d . . . . .
O2 O 0.37123(15) 0.49839(14) 0.1214(4) 0.0763(10) Uani 1 1 d . . . . .
C8 C 0.4795(2) 0.6046(2) -0.0677(5) 0.0693(12) Uani 1 1 d . . . . .
C2 C 0.4125(2) 0.5195(2) 0.0337(5) 0.0700(12) Uani 1 1 d . . . . .
C5 C 0.4690(3) 0.5166(3) -0.1334(6) 0.0815(15) Uani 1 1 d . . . . .
C4 C 0.4272(3) 0.4897(2) -0.0434(6) 0.0803(15) Uani 1 1 d . . . . .
H4 H 0.408898 0.450425 -0.035941 0.096 Uiso 1 1 calc R U . . .
C1 C 0.4395(2) 0.5782(2) 0.0252(5) 0.0672(12) Uani 1 1 d . . . . .
C7 C 0.4936(3) 0.5722(3) -0.1461(6) 0.0792(15) Uani 1 1 d . . . . .
H7 H 0.521065 0.590073 -0.209130 0.095 Uiso 1 1 calc R U . . .
C6 C 0.4834(3) 0.4812(3) -0.2208(7) 0.098(2) Uani 1 1 d . . . . .
H6A H 0.451994 0.459037 -0.276753 0.146 Uiso 1 1 calc R U . . .
H6B H 0.491037 0.456411 -0.169981 0.146 Uiso 1 1 calc R U . . .
H6C H 0.516178 0.505593 -0.270810 0.146 Uiso 1 1 calc R U . . .
C3 C 0.3401(3) 0.4393(2) 0.1333(7) 0.0945(19) Uani 1 1 d . . . . .
H3A H 0.328632 0.422533 0.049953 0.142 Uiso 1 1 calc R U . . .
H3B H 0.307128 0.428767 0.184913 0.142 Uiso 1 1 calc R U . . .
H3C H 0.363110 0.426201 0.173277 0.142 Uiso 1 1 calc R U . . .
N2 N 0.6544(6) 0.6904(6) -0.1715(13) 0.100(4) Uani 0.3333 1 d D U P A -1
O7 O 0.6300(6) 0.6880(7) -0.2638(16) 0.124(5) Uani 0.3333 1 d D U P A -1
O4 O 0.6434(6) 0.7027(7) -0.0742(16) 0.118(4) Uani 0.3333 1 d D U P A -1
C9 C 0.5017(2) 0.6622(2) -0.0997(5) 0.0735(13) Uani 1 1 d . . . . .
H9 H 0.525941 0.675747 -0.169808 0.088 Uiso 1 1 calc R U . . .
N1 N 0.49183(18) 0.69663(17) -0.0429(4) 0.0693(10) Uani 1 1 d . . . . .
C10 C 0.5111(2) 0.7493(2) -0.0985(5) 0.0721(13) Uani 1 1 d . . . . .
C15 C 0.4725(2) 0.7683(2) -0.1084(5) 0.0753(13) Uani 1 1 d . . . . .
C16 C 0.4126(2) 0.7330(2) -0.0663(5) 0.0762(14) Uani 1 1 d . . . . .
H16A H 0.392563 0.753249 -0.084647 0.091 Uiso 1 1 calc R U . . .
H16B H 0.394918 0.698288 -0.115790 0.091 Uiso 1 1 calc R U . . .
O3 O 0.40677(12) 0.71921(13) 0.0657(3) 0.0608(8) Uani 1 1 d . . . . .
C11 C 0.5659(2) 0.7831(3) -0.1344(6) 0.0804(15) Uani 1 1 d . . . . .
H11 H 0.591796 0.770734 -0.121931 0.097 Uiso 1 1 calc R U . . .
C14 C 0.4904(3) 0.8191(2) -0.1703(6) 0.0838(15) Uani 1 1 d . . . . .
H14 H 0.464869 0.831584 -0.185288 0.101 Uiso 1 1 calc R U . . .
C12 C 0.5832(3) 0.8337(3) -0.1872(7) 0.0920(18) Uani 1 1 d . . . . .
H12 H 0.621167 0.856973 -0.208391 0.110 Uiso 1 1 calc R U . . .
C13 C 0.5453(3) 0.8512(3) -0.2099(6) 0.0918(18) Uani 1 1 d . . . . .
H13 H 0.556696 0.885243 -0.252513 0.110 Uiso 1 1 calc R U . . .
O6 O 0.6911(6) 0.6808(7) -0.178(2) 0.132(5) Uani 0.3333 1 d D U P A -1

loop_
_atom_site_aniso_label
_atom_site_aniso_U_11
_atom_site_aniso_U_22
_atom_site_aniso_U_33
_atom_site_aniso_U_23
_atom_site_aniso_U_13
_atom_site_aniso_U_12
Co1 0.0510(5) 0.0510(5) 0.0708(9) 0.000 0.000 0.0255(3)
Co2 0.0529(4) 0.0516(4) 0.0759(5) 0.0044(3) 0.0003(3) 0.0259(3)
O1 0.0590(18) 0.0555(17) 0.087(2) -0.0018(16) 0.0082(16) 0.0311(15)
O2 0.069(2) 0.0539(18) 0.105(3) -0.0020(17) 0.0081(19) 0.0299(16)
C8 0.067(3) 0.067(3) 0.083(3) 0.000(2) 0.005(2) 0.040(2)
C2 0.064(3) 0.063(3) 0.089(3) -0.002(2) -0.002(2) 0.036(2)
C5 0.093(4) 0.081(4) 0.092(4) -0.008(3) 0.002(3) 0.059(3)
C4 0.086(4) 0.067(3) 0.101(4) -0.009(3) -0.008(3) 0.048(3)
C1 0.060(3) 0.061(3) 0.088(3) -0.006(2) -0.003(2) 0.037(2)
C7 0.090(4) 0.083(4) 0.084(3) -0.002(3) 0.010(3) 0.057(3)
C6 0.125(5) 0.102(5) 0.101(4) -0.014(4) -0.002(4) 0.083(4)
C3 0.092(4) 0.054(3) 0.128(5) -0.001(3) 0.014(4) 0.029(3)
N2 0.084(7) 0.067(7) 0.144(7) 0.025(6) 0.017(5) 0.033(5)
O7 0.077(7) 0.114(10) 0.153(8) 0.027(8) 0.011(6) 0.027(7)
O4 0.077(8) 0.108(9) 0.151(7) 0.023(7) 0.025(7) 0.034(7)
C9 0.071(3) 0.073(3) 0.078(3) 0.001(2) 0.009(2) 0.038(3)
N1 0.066(2) 0.064(2) 0.084(3) 0.001(2) 0.008(2) 0.037(2)
C10 0.068(3) 0.067(3) 0.077(3) -0.004(2) 0.000(2) 0.031(2)
C15 0.072(3) 0.073(3) 0.077(3) -0.002(2) 0.004(2) 0.033(3)
C16 0.071(3) 0.071(3) 0.084(3) -0.002(3) -0.008(3) 0.033(3)
O3 0.0559(17) 0.0583(17) 0.0693(17) 0.0012(14) -0.0003(14) 0.0293(14)
C11 0.066(3) 0.084(4) 0.088(3) -0.003(3) 0.003(3) 0.036(3)
C14 0.085(4) 0.073(3) 0.095(4) 0.002(3) 0.004(3) 0.040(3)
C12 0.075(4) 0.081(4) 0.108(5) 0.001(3) 0.019(3) 0.030(3)
C13 0.097(4) 0.076(4) 0.091(4) 0.011(3) 0.022(3) 0.035(3)
O6 0.101(8) 0.091(9) 0.212(13) 0.011(9) 0.014(8) 0.054(7)

loop_
_atom_type_symbol
_atom_type_description
_atom_type_scat_dispersion_real
_atom_type_scat_dispersion_imag
_atom_type_scat_source
C C 0.0033 0.0016 'International Tables Vol C Tables 4.2.6.8 and 6.1.1.4'
H H 0.0000 0.0000 'International Tables Vol C Tables 4.2.6.8 and 6.1.1.4'
Co Co 0.3494 0.9721 'International Tables Vol C Tables 4.2.6.8 and 6.1.1.4'
N N 0.0061 0.0033 'International Tables Vol C Tables 4.2.6.8 and 6.1.1.4'
O O 0.0106 0.0060 'International Tables Vol C Tables 4.2.6.8 and 6.1.1.4'

loop_
_geom_angle_atom_site_label_1
_geom_angle_atom_site_label_2
_geom_angle_atom_site_label_3
_geom_angle
_geom_angle_site_symmetry_1
_geom_angle_site_symmetry_3
_geom_angle_publ_flag
O3 Co1 O3 83.51(11) 2_665 15 ?
O3 Co1 O3 96.48(11) 2_665 3_565 ?
O3 Co1 O3 96.48(11) 2_665 . ?
O3 Co1 O3 83.52(11) 14_455 . ?
O3 Co1 O3 83.52(11) 13_565 3_565 ?
O3 Co1 O3 83.52(11) 14_455 3_565 ?
O3 Co1 O3 180.0 2_665 14_455 ?
O3 Co1 O3 83.51(11) 2_665 13_565 ?
O3 Co1 O3 96.48(11) 15 14_455 ?
O3 Co1 O3 180.0 15 3_565 ?
O3 Co1 O3 96.49(11) 13_565 14_455 ?
O3 Co1 O3 96.48(11) 15 13_565 ?
O3 Co1 O3 180.0 13_565 . ?
O3 Co1 O3 83.52(11) 15 . ?
O3 Co1 O3 96.49(11) . 3_565 ?
O1 Co2 O1 154.80(7) 14_455 . ?
O1 Co2 O2 70.08(13) . . ?
O1 Co2 O2 95.72(13) 14_455 . ?
O1 Co2 N1 86.86(15) 14_455 14_455 ?
O1 Co2 N1 111.16(15) . 14_455 ?
O1 Co2 O3 78.67(13) . 14_455 ?
O1 Co2 O3 89.46(13) . 3_565 ?
O1 Co2 O3 119.40(13) 14_455 14_455 ?
O1 Co2 O3 76.37(13) 14_455 3_565 ?
N1 Co2 O2 83.73(16) 14_455 . ?
N1 Co2 O3 157.88(16) 14_455 3_565 ?
O3 Co2 O2 111.89(13) 3_565 . ?
O3 Co2 O2 144.46(13) 14_455 . ?
O3 Co2 N1 92.39(15) 14_455 14_455 ?
O3 Co2 O3 83.63(16) 14_455 3_565 ?
Co2 O1 Co2 104.71(14) 15 . ?
C1 O1 Co2 124.5(3) . . ?
C1 O1 Co2 130.0(3) . 15 ?
C2 O2 Co2 113.1(3) . . ?
C2 O2 C3 116.9(5) . . ?
C3 O2 Co2 128.9(4) . . ?
C1 C8 C7 119.0(5) . . ?
C1 C8 C9 122.5(4) . . ?
C7 C8 C9 117.9(5) . . ?
O2 C2 C4 126.3(5) . . ?
O2 C2 C1 112.8(4) . . ?
C4 C2 C1 120.9(5) . . ?
C4 C5 C6 118.7(6) . . ?
C7 C5 C4 119.5(5) . . ?
C7 C5 C6 121.7(6) . . ?
C2 C4 C5 120.4(5) . . ?
C2 C4 H4 119.8 . . ?
C5 C4 H4 119.8 . . ?
O1 C1 C8 124.4(4) . . ?
O1 C1 C2 117.1(5) . . ?
C8 C1 C2 118.4(4) . . ?
C8 C7 H7 119.1 . . ?
C5 C7 C8 121.7(6) . . ?
C5 C7 H7 119.1 . . ?
C5 C6 H6A 109.5 . . ?
C5 C6 H6B 109.5 . . ?
C5 C6 H6C 109.5 . . ?
H6A C6 H6B 109.5 . . ?
H6A C6 H6C 109.5 . . ?
H6B C6 H6C 109.5 . . ?
O2 C3 H3A 109.5 . . ?
O2 C3 H3B 109.5 . . ?
O2 C3 H3C 109.5 . . ?
H3A C3 H3B 109.5 . . ?
H3A C3 H3C 109.5 . . ?
H3B C3 H3C 109.5 . . ?
O7 N2 O4 121.7(17) . . ?
O7 N2 O6 118.8(19) . . ?
O4 N2 O6 119.5(19) . . ?
C8 C9 H9 116.9 . . ?
N1 C9 C8 126.3(5) . . ?
N1 C9 H9 116.9 . . ?
C9 N1 Co2 126.6(4) . 15 ?
C9 N1 C10 118.0(5) . . ?
C10 N1 Co2 115.4(3) . 15 ?
N1 C10 C15 116.9(5) . . ?
C11 C10 N1 122.4(5) . . ?
C11 C10 C15 120.6(5) . . ?
C10 C15 C16 121.9(5) . . ?
C14 C15 C10 117.1(5) . . ?
C14 C15 C16 120.7(5) . . ?
C15 C16 H16A 108.8 . . ?
C15 C16 H16B 108.8 . . ?
H16A C16 H16B 107.7 . . ?
O3 C16 C15 113.6(4) . . ?
O3 C16 H16A 108.8 . . ?
O3 C16 H16B 108.8 . . ?
Co1 O3 Co2 92.65(12) . 2_665 ?
Co2 O3 Co1 96.85(13) 15 . ?
Co2 O3 Co2 97.96(13) 15 2_665 ?
C16 O3 Co1 128.3(3) . . ?
C16 O3 Co2 119.3(3) . 2_665 ?
C16 O3 Co2 115.5(3) . 15 ?
C10 C11 H11 119.5 . . ?
C12 C11 C10 121.0(6) . . ?
C12 C11 H11 119.5 . . ?
C15 C14 H14 119.6 . . ?
C13 C14 C15 120.8(6) . . ?
C13 C14 H14 119.6 . . ?
C11 C12 H12 120.1 . . ?
C11 C12 C13 119.9(6) . . ?
C13 C12 H12 120.1 . . ?
C14 C13 H13 119.9 . . ?
C12 C13 C14 120.1(6) . . ?
C12 C13 H13 119.9 . . ?

loop_
_geom_bond_atom_site_label_1
_geom_bond_atom_site_label_2
_geom_bond_distance
_geom_bond_site_symmetry_2
_geom_bond_publ_flag
Co1 O3 2.118(3) 2_665 ?
Co1 O3 2.118(3) 13_565 ?
Co1 O3 2.118(3) 15 ?
Co1 O3 2.118(3) . ?
Co1 O3 2.118(3) 14_455 ?
Co1 O3 2.118(3) 3_565 ?
Co2 O1 1.992(3) 14_455 ?
Co2 O1 2.039(3) . ?
Co2 O2 2.381(4) . ?
Co2 N1 2.075(4) 14_455 ?
Co2 O3 2.043(3) 14_455 ?
Co2 O3 2.186(3) 3_565 ?
O1 C1 1.321(6) . ?
O2 C2 1.364(6) . ?
O2 C3 1.431(7) . ?
C8 C1 1.394(7) . ?
C8 C7 1.421(7) . ?
C8 C9 1.441(7) . ?
C2 C4 1.369(8) . ?
C2 C1 1.421(7) . ?
C5 C4 1.402(9) . ?
C5 C7 1.349(9) . ?
C5 C6 1.548(8) . ?
C4 H4 0.9500 . ?
C7 H7 0.9500 . ?
C6 H6A 0.9800 . ?
C6 H6B 0.9800 . ?
C6 H6C 0.9800 . ?
C3 H3A 0.9800 . ?
C3 H3B 0.9800 . ?
C3 H3C 0.9800 . ?
N2 O7 1.178(8) . ?
N2 O4 1.179(8) . ?
N2 O6 1.179(8) . ?
C9 H9 0.9500 . ?
C9 N1 1.274(7) . ?
N1 C10 1.416(7) . ?
C10 C15 1.418(8) . ?
C10 C11 1.388(8) . ?
C15 C16 1.520(8) . ?
C15 C14 1.405(8) . ?
C16 H16A 0.9900 . ?
C16 H16B 0.9900 . ?
C16 O3 1.446(7) . ?
C11 H11 0.9500 . ?
C11 C12 1.362(9) . ?
C14 H14 0.9500 . ?
C14 C13 1.394(9) . ?
C12 H12 0.9500 . ?
C12 C13 1.389(10) . ?
C13 H13 0.9500 . ?

loop_
_geom_torsion_atom_site_label_1
_geom_torsion_atom_site_label_2
_geom_torsion_atom_site_label_3
_geom_torsion_atom_site_label_4
_geom_torsion
_geom_torsion_site_symmetry_1
_geom_torsion_site_symmetry_2
_geom_torsion_site_symmetry_3
_geom_torsion_site_symmetry_4
_geom_torsion_publ_flag
Co2 O1 C1 C8 161.9(4) . . . . ?
Co2 O1 C1 C8 -5.8(7) 15 . . . ?
Co2 O1 C1 C2 176.8(3) 15 . . . ?
Co2 O1 C1 C2 -15.5(6) . . . . ?
Co2 O2 C2 C4 -169.6(5) . . . . ?
Co2 O2 C2 C1 8.5(5) . . . . ?
Co2 N1 C10 C15 -50.6(6) 15 . . . ?
Co2 N1 C10 C11 125.1(5) 15 . . . ?
O2 C2 C4 C5 177.3(5) . . . . ?
O2 C2 C1 O1 2.5(7) . . . . ?
O2 C2 C1 C8 -175.1(4) . . . . ?
C8 C9 N1 Co2 11.0(9) . . . 15 ?
C8 C9 N1 C10 -171.2(5) . . . . ?
C4 C2 C1 O1 -179.4(5) . . . . ?
C4 C2 C1 C8 3.1(8) . . . . ?
C4 C5 C7 C8 2.0(10) . . . . ?
C1 C8 C7 C5 0.5(9) . . . . ?
C1 C8 C9 N1 6.2(9) . . . . ?
C1 C2 C4 C5 -0.6(9) . . . . ?
C7 C8 C1 O1 179.7(5) . . . . ?
C7 C8 C1 C2 -3.0(8) . . . . ?
C7 C8 C9 N1 177.3(6) . . . . ?
C7 C5 C4 C2 -2.0(9) . . . . ?
C6 C5 C4 C2 -178.6(6) . . . . ?
C6 C5 C7 C8 178.6(6) . . . . ?
C3 O2 C2 C4 -0.4(8) . . . . ?
C3 O2 C2 C1 177.6(5) . . . . ?
C9 C8 C1 O1 -9.3(8) . . . . ?
C9 C8 C1 C2 168.0(5) . . . . ?
C9 C8 C7 C5 -170.9(6) . . . . ?
C9 N1 C10 C15 131.4(6) . . . . ?
C9 N1 C10 C11 -52.9(8) . . . . ?
N1 C10 C15 C16 -2.4(8) . . . . ?
N1 C10 C15 C14 -176.3(5) . . . . ?
N1 C10 C11 C12 -179.7(5) . . . . ?
C10 C15 C16 O3 61.0(7) . . . . ?
C10 C15 C14 C13 -5.5(9) . . . . ?
C10 C11 C12 C13 -2.3(10) . . . . ?
C15 C10 C11 C12 -4.2(9) . . . . ?
C15 C16 O3 Co1 -175.0(3) . . . . ?
C15 C16 O3 Co2 64.3(5) . . . 2_665 ?
C15 C16 O3 Co2 -52.0(5) . . . 15 ?
C15 C14 C13 C12 -0.8(10) . . . . ?
C16 C15 C14 C13 -179.5(6) . . . . ?
C11 C10 C15 C16 -178.1(5) . . . . ?
C11 C10 C15 C14 8.0(8) . . . . ?
C11 C12 C13 C14 4.8(10) . . . . ?
C14 C15 C16 O3 -125.3(6) . . . . ?
